data_7215864
loop_
_publ_author_name
'Bray, David J.'
'Clegg, Jack. K.'
'Jolliffe, Katrina A.'
'Lindoy, Leonard F.'

_publ_section_title
;
 Cobalt(ii), iron(ii), zinc(ii) and palladium(ii) complexes of di-topic
 4&#x2032;-{4-[bis(2-pyridyl)aminomethyl]phenyl}-2,2&#x2032;:6&#x2032;,2&#x2032;&#x2032;-terpyridine.
 Synthetic and X-ray structural studies
;
_journal_issue 28
_journal_name_full CrystEngComm
_journal_page_first 6476
_journal_paper_doi 10.1039/c4ce00414k
_journal_volume 16
_journal_year 2014
_chemical_formula_moiety 'C64 H53 F12 Fe N12 O2.50 P2'
_chemical_formula_sum 'C64 H53 F12 Fe N12 O2.5 P2'
_chemical_formula_weight 1375.97
_chemical_name_systematic
; 
 ? 
;
_space_group_IT_number 14
_symmetry_cell_setting monoclinic
_symmetry_Int_Tables_number 14
_symmetry_space_group_name_Hall '-P 2yn'
_symmetry_space_group_name_H-M 'P 1 21/n 1'
_atom_sites_solution_hydrogens geom
_atom_sites_solution_primary direct
_atom_sites_solution_secondary difmap
_audit_creation_method SHELXL-97
_cell_angle_alpha 90.00
_cell_angle_beta 102.320(9)
_cell_angle_gamma 90.00
_cell_formula_units_Z 4
_cell_length_a 13.964(2)
_cell_length_b 14.768(2)
_cell_length_c 31.254(4)
_cell_measurement_reflns_used 3134
_cell_measurement_temperature 150(2)
_cell_measurement_theta_max 20.36
_cell_measurement_theta_min 2.76
_cell_volume 6296.8(15)
_computing_cell_refinement 'SAINT (Bruker-Nonius, 2003)'
_computing_data_collection 'APEX (Bruker-Nonius, 2003)'
_computing_data_reduction 'SAINT (Bruker-Nonius, 2003), XPREP (Bruker-Nonius, 2003)'
_computing_molecular_graphics
;ORTEP-3 (Farrugia, 1997)
WINGX-32 (Farrugia, 1999) 
;
_computing_publication_material 'enCIFer 1.1 (CCDC, 2005)'
_computing_structure_refinement 'SHELXL-97 (Sheldrick, 1997)'
_computing_structure_solution 'SIR97 (Altomare, et. al. 1997)'
_diffrn_ambient_temperature 150(2)
_diffrn_measured_fraction_theta_full 0.968
_diffrn_measured_fraction_theta_max 0.968
_diffrn_measurement_device_type APEXII-FR591
_diffrn_measurement_method \w+\f
_diffrn_radiation_monochromator graphite
_diffrn_radiation_source 'rotating anode'
_diffrn_radiation_type MoK\a
_diffrn_radiation_wavelength 0.71073
_diffrn_reflns_av_R_equivalents 0.0874
_diffrn_reflns_av_sigmaI/netI 0.0748
_diffrn_reflns_limit_h_max 13
_diffrn_reflns_limit_h_min -13
_diffrn_reflns_limit_k_max 14
_diffrn_reflns_limit_k_min -14
_diffrn_reflns_limit_l_max 31
_diffrn_reflns_limit_l_min -31
_diffrn_reflns_number 27263
_diffrn_reflns_theta_full 20.80
_diffrn_reflns_theta_max 20.80
_diffrn_reflns_theta_min 3.00
_diffrn_standards_decay_% 0
_diffrn_standards_interval_count 0
_diffrn_standards_interval_time 0
_diffrn_standards_number 0
_exptl_absorpt_coefficient_mu 0.382
_exptl_absorpt_correction_T_max 0.963
_exptl_absorpt_correction_T_min 0.705
_exptl_absorpt_correction_type multi-scan
_exptl_absorpt_process_details 'SADABS (Sheldrick, 2001)'
_exptl_crystal_colour purple
_exptl_crystal_density_diffrn 1.451
_exptl_crystal_density_method 'not measured'
_exptl_crystal_description blade
_exptl_crystal_F_000 2820
_exptl_crystal_size_max 0.300
_exptl_crystal_size_mid 0.150
_exptl_crystal_size_min 0.100
_refine_diff_density_max 0.571
_refine_diff_density_min -0.254
_refine_diff_density_rms 0.063
_refine_ls_extinction_method none
_refine_ls_goodness_of_fit_ref 1.035
_refine_ls_hydrogen_treatment constr
_refine_ls_matrix_type full
_refine_ls_number_parameters 856
_refine_ls_number_reflns 6373
_refine_ls_number_restraints 0
_refine_ls_restrained_S_all 1.035
_refine_ls_R_factor_all 0.1074
_refine_ls_R_factor_gt 0.0571
_refine_ls_shift/su_max 0.000
_refine_ls_shift/su_mean 0.000
_refine_ls_structure_factor_coef Fsqd
_refine_ls_weighting_details 'calc w=1/[\s^2^(Fo^2^)+(0.0828P)^2^+4.8947P] where P=(Fo^2^+2Fc^2^)/3'
_refine_ls_weighting_scheme calc
_refine_ls_wR_factor_gt 0.1345
_refine_ls_wR_factor_ref 0.1599
_reflns_number_gt 4043
_reflns_number_total 6373
_reflns_threshold_expression >2sigma(I)
_cod_data_source_file c4ce00414k1.cif
_cod_data_source_block lflj227
_cod_depositor_comments
;Adding full bibliography for 7215861--7215865.cif.

The following automatic conversions were performed:
data name '_symmetry_intl_tables_no' replaced with
'_symmetry_Int_Tables_number' as specified in the replacement file
'/home/antanas/src/cod-tools/trunk/data/replacement-values/replacement_tags.lst'.

Automatic conversion script
Id: cif_correct_tags 4998 2017-03-02 13:24:31Z antanas 
;
_cod_original_sg_symbol_H-M P21/n
_cod_original_formula_sum 'C64 H53 F12 Fe N12 O2.50 P2'
_cod_database_code 7215864

loop_
_symmetry_equiv_pos_as_xyz
'x, y, z'
'-x+1/2, y+1/2, -z+1/2'
'-x, -y, -z'
'x-1/2, -y-1/2, z-1/2'

loop_
_atom_site_label
_atom_site_type_symbol
_atom_site_fract_x
_atom_site_fract_y
_atom_site_fract_z
_atom_site_U_iso_or_equiv
_atom_site_adp_type
_atom_site_occupancy
_atom_site_symmetry_multiplicity
_atom_site_calc_flag
_atom_site_refinement_flags
_atom_site_disorder_assembly
_atom_site_disorder_group
Fe1 Fe 0.33910(7) -0.00408(6) 0.13478(3) 0.0402(3) Uani 1 1 d . . .
P1 P 0.76913(15) 0.19357(13) 0.04730(6) 0.0546(6) Uani 1 1 d . . .
P2 P 0.03966(16) 0.07389(13) 0.25001(7) 0.0579(6) Uani 1 1 d . . .
F1 F 0.6706(3) 0.1542(3) 0.01719(13) 0.0650(12) Uani 1 1 d . . .
F2 F 0.8286(3) 0.1630(3) 0.01086(13) 0.0683(12) Uani 1 1 d . . .
F3 F 0.7897(3) 0.0962(2) 0.06994(13) 0.0627(12) Uani 1 1 d . . .
F4 F 0.8680(3) 0.2310(3) 0.07676(15) 0.0803(13) Uani 1 1 d . . .
F5 F 0.7085(3) 0.2226(3) 0.08279(13) 0.0772(13) Uani 1 1 d . . .
F6 F 0.7472(3) 0.2897(3) 0.02358(15) 0.0779(13) Uani 1 1 d . . .
F7 F 0.0685(3) -0.0225(3) 0.23167(16) 0.0865(15) Uani 1 1 d . . .
F8 F 0.1400(3) 0.1144(3) 0.24218(17) 0.0871(15) Uani 1 1 d . . .
F9 F -0.0114(4) 0.1018(3) 0.20205(15) 0.0941(15) Uani 1 1 d . . .
F10 F 0.0130(3) 0.1701(3) 0.26693(15) 0.0784(13) Uani 1 1 d . . .
F11 F -0.0593(4) 0.0325(3) 0.25798(18) 0.1011(17) Uani 1 1 d . . .
F12 F 0.0924(4) 0.0450(3) 0.29797(16) 0.1032(17) Uani 1 1 d . . .
O1 O 0.4971(5) 0.3146(4) 0.4587(2) 0.0626(18) Uani 0.75 1 d P A 1
O2 O 0.4630(6) 0.2963(5) 0.3661(3) 0.053(3) Uani 0.50 1 d P B 2
O3 O 0.5954(4) 0.3850(4) 0.3249(2) 0.0622(18) Uani 0.75 1 d P C 3
O4 O 0.4401(7) 0.1302(6) 0.3407(3) 0.059(3) Uani 0.50 1 d P D 4
N1 N 0.4825(4) -0.0130(3) 0.13877(19) 0.0423(14) Uani 1 1 d . . .
N2 N 0.3443(4) 0.0343(3) 0.07818(17) 0.0355(14) Uani 1 1 d . . .
N3 N 0.1976(4) 0.0164(3) 0.11178(18) 0.0404(14) Uani 1 1 d . . .
N4 N 0.2646(4) 0.3432(4) -0.1890(2) 0.0550(16) Uani 1 1 d . . .
C24 C 0.1407(6) 0.4619(5) -0.2022(3) 0.061(2) Uani 1 1 d . . .
H24 H 0.1061 0.4308 -0.2274 0.073 Uiso 1 1 calc R . .
N6 N 0.1887(5) 0.2202(5) -0.2314(2) 0.081(2) Uani 1 1 d . . .
N7 N 0.3165(4) -0.1350(3) 0.12442(17) 0.0397(14) Uani 1 1 d . . .
N8 N 0.3357(4) -0.0402(3) 0.19221(17) 0.0374(14) Uani 1 1 d . . .
N9 N 0.3602(4) 0.1162(3) 0.16474(18) 0.0393(14) Uani 1 1 d . . .
N10 N 0.2826(5) -0.1454(4) 0.48040(18) 0.0466(15) Uani 1 1 d . . .
N11 N 0.4294(5) -0.1350(4) 0.5309(2) 0.0673(18) Uani 1 1 d . . .
N12 N 0.1251(5) -0.1807(4) 0.4456(2) 0.0573(17) Uani 1 1 d . . .
C1 C 0.5501(6) -0.0453(4) 0.1721(2) 0.0487(19) Uani 1 1 d . . .
H1 H 0.5289 -0.0684 0.1969 0.058 Uiso 1 1 calc R . .
C2 C 0.6491(6) -0.0469(5) 0.1725(2) 0.059(2) Uani 1 1 d . . .
H2 H 0.6948 -0.0710 0.1967 0.071 Uiso 1 1 calc R . .
C3 C 0.6803(6) -0.0118(5) 0.1359(3) 0.058(2) Uani 1 1 d . . .
H3 H 0.7479 -0.0106 0.1351 0.070 Uiso 1 1 calc R . .
C4 C 0.6106(5) 0.0209(4) 0.1013(2) 0.0465(18) Uani 1 1 d . . .
H4 H 0.6305 0.0447 0.0763 0.056 Uiso 1 1 calc R . .
C5 C 0.5126(5) 0.0193(4) 0.1024(2) 0.0374(17) Uani 1 1 d . . .
C6 C 0.4317(5) 0.0490(4) 0.0678(2) 0.0333(16) Uani 1 1 d . . .
C7 C 0.4378(5) 0.0887(4) 0.0275(2) 0.0382(17) Uani 1 1 d . . .
H7 H 0.4998 0.0994 0.0205 0.046 Uiso 1 1 calc R . .
C8 C 0.3518(5) 0.1121(4) -0.0022(2) 0.0358(16) Uani 1 1 d . . .
C9 C 0.2614(5) 0.0905(4) 0.0088(2) 0.0351(16) Uani 1 1 d . . .
H9 H 0.2018 0.1008 -0.0118 0.042 Uiso 1 1 calc R . .
C10 C 0.2596(5) 0.0545(4) 0.0493(2) 0.0330(16) Uani 1 1 d . . .
C11 C 0.1736(5) 0.0399(4) 0.0689(2) 0.0367(17) Uani 1 1 d . . .
C12 C 0.0789(5) 0.0501(4) 0.0467(2) 0.0441(18) Uani 1 1 d . . .
H12 H 0.0648 0.0654 0.0165 0.053 Uiso 1 1 calc R . .
C13 C 0.0034(5) 0.0380(4) 0.0687(3) 0.052(2) Uani 1 1 d . . .
H13 H -0.0631 0.0440 0.0537 0.063 Uiso 1 1 calc R . .
C14 C 0.0263(6) 0.0172(4) 0.1123(3) 0.053(2) Uani 1 1 d . . .
H14 H -0.0241 0.0102 0.1282 0.063 Uiso 1 1 calc R . .
C15 C 0.1230(6) 0.0065(4) 0.1330(2) 0.0477(19) Uani 1 1 d . . .
H15 H 0.1381 -0.0084 0.1633 0.057 Uiso 1 1 calc R . .
C16 C 0.3513(5) 0.1627(4) -0.0438(2) 0.0407(17) Uani 1 1 d . . .
C17 C 0.4398(5) 0.1819(4) -0.0568(2) 0.0460(18) Uani 1 1 d . . .
H17 H 0.5004 0.1623 -0.0393 0.055 Uiso 1 1 calc R . .
C18 C 0.4386(5) 0.2296(4) -0.0953(2) 0.0472(19) Uani 1 1 d . . .
H18 H 0.4989 0.2410 -0.1038 0.057 Uiso 1 1 calc R . .
C19 C 0.3533(6) 0.2608(4) -0.1214(2) 0.0472(19) Uani 1 1 d . . .
C20 C 0.2665(6) 0.2438(5) -0.1083(2) 0.059(2) Uani 1 1 d . . .
H20 H 0.2064 0.2650 -0.1256 0.070 Uiso 1 1 calc R . .
C21 C 0.2664(5) 0.1954(5) -0.0697(2) 0.0503(19) Uani 1 1 d . . .
H21 H 0.2059 0.1851 -0.0612 0.060 Uiso 1 1 calc R . .
C22 C 0.3571(6) 0.3103(6) -0.1634(2) 0.067(2) Uani 1 1 d . . .
H22A H 0.4018 0.3627 -0.1559 0.080 Uiso 1 1 calc R . .
H22B H 0.3863 0.2692 -0.1821 0.080 Uiso 1 1 calc R . .
C23 C 0.2273(7) 0.4265(6) -0.1772(3) 0.059(2) Uani 1 1 d . . .
N5 N 0.2768(5) 0.4674(5) -0.1405(2) 0.075(2) Uani 1 1 d . . .
C25 C 0.2401(10) 0.5452(7) -0.1286(3) 0.087(3) Uani 1 1 d . . .
H25 H 0.2744 0.5742 -0.1027 0.105 Uiso 1 1 calc R . .
C26 C 0.1555(9) 0.5857(7) -0.1517(4) 0.089(3) Uani 1 1 d . . .
H26 H 0.1319 0.6407 -0.1421 0.106 Uiso 1 1 calc R . .
C27 C 0.1063(7) 0.5426(6) -0.1895(4) 0.081(3) Uani 1 1 d . . .
H27 H 0.0487 0.5690 -0.2067 0.097 Uiso 1 1 calc R . .
C28 C 0.2288(5) 0.3028(5) -0.2305(3) 0.056(2) Uani 1 1 d . . .
C29 C 0.2399(8) 0.3433(6) -0.2682(3) 0.105(4) Uani 1 1 d . . .
H29 H 0.2698 0.4012 -0.2675 0.126 Uiso 1 1 calc R . .
C30 C 0.2072(9) 0.2990(8) -0.3081(3) 0.117(4) Uani 1 1 d . . .
H30 H 0.2123 0.3278 -0.3347 0.140 Uiso 1 1 calc R . .
C31 C 0.1682(7) 0.2154(7) -0.3088(3) 0.085(3) Uani 1 1 d . . .
H31 H 0.1467 0.1842 -0.3357 0.102 Uiso 1 1 calc R . .
C32 C 0.1606(6) 0.1783(6) -0.2721(4) 0.078(3) Uani 1 1 d . . .
H32 H 0.1341 0.1188 -0.2730 0.094 Uiso 1 1 calc R . .
C33 C 0.3015(5) -0.1790(5) 0.0855(2) 0.0470(19) Uani 1 1 d . . .
H33 H 0.3049 -0.1456 0.0599 0.056 Uiso 1 1 calc R . .
C34 C 0.2814(5) -0.2715(5) 0.0816(2) 0.057(2) Uani 1 1 d . . .
H34 H 0.2714 -0.3005 0.0539 0.069 Uiso 1 1 calc R . .
C35 C 0.2762(6) -0.3200(5) 0.1187(3) 0.066(2) Uani 1 1 d . . .
H35 H 0.2636 -0.3832 0.1169 0.079 Uiso 1 1 calc R . .
C36 C 0.2894(6) -0.2767(5) 0.1582(2) 0.058(2) Uani 1 1 d . . .
H36 H 0.2849 -0.3093 0.1838 0.069 Uiso 1 1 calc R . .
C37 C 0.3093(5) -0.1847(4) 0.1604(2) 0.0415(17) Uani 1 1 d . . .
C38 C 0.3233(5) -0.1295(4) 0.2007(2) 0.0392(17) Uani 1 1 d . . .
C39 C 0.3235(5) -0.1573(4) 0.2428(2) 0.0444(18) Uani 1 1 d . . .
H39 H 0.3164 -0.2198 0.2487 0.053 Uiso 1 1 calc R . .
C40 C 0.3339(5) -0.0948(4) 0.2770(2) 0.0367(17) Uani 1 1 d . . .
C41 C 0.3451(5) -0.0033(4) 0.2668(2) 0.0439(18) Uani 1 1 d . . .
H41 H 0.3517 0.0411 0.2893 0.053 Uiso 1 1 calc R . .
C42 C 0.3468(4) 0.0227(4) 0.2247(2) 0.0357(17) Uani 1 1 d . . .
C43 C 0.3636(5) 0.1128(4) 0.2085(2) 0.0391(17) Uani 1 1 d . . .
C44 C 0.3826(5) 0.1896(5) 0.2347(2) 0.0512(19) Uani 1 1 d . . .
H44 H 0.3834 0.1862 0.2651 0.061 Uiso 1 1 calc R . .
C45 C 0.4005(5) 0.2718(5) 0.2158(3) 0.053(2) Uani 1 1 d . . .
H45 H 0.4146 0.3248 0.2332 0.064 Uiso 1 1 calc R . .
C46 C 0.3975(5) 0.2748(5) 0.1718(3) 0.0503(19) Uani 1 1 d . . .
H46 H 0.4100 0.3301 0.1584 0.060 Uiso 1 1 calc R . .
C47 C 0.3760(5) 0.1963(5) 0.1466(2) 0.0456(18) Uani 1 1 d . . .
H47 H 0.3724 0.1994 0.1159 0.055 Uiso 1 1 calc R . .
C48 C 0.3325(5) -0.1222(4) 0.3221(2) 0.0386(17) Uani 1 1 d . . .
C49 C 0.3775(5) -0.2025(4) 0.3402(2) 0.0451(18) Uani 1 1 d . . .
H49 H 0.4110 -0.2394 0.3233 0.054 Uiso 1 1 calc R . .
C50 C 0.3741(5) -0.2286(4) 0.3820(2) 0.0429(18) Uani 1 1 d . . .
H50 H 0.4058 -0.2829 0.3937 0.051 Uiso 1 1 calc R . .
C51 C 0.3244(5) -0.1760(4) 0.4076(2) 0.0403(17) Uani 1 1 d . . .
C52 C 0.2805(5) -0.0958(4) 0.3899(2) 0.0410(17) Uani 1 1 d . . .
H52 H 0.2470 -0.0589 0.4069 0.049 Uiso 1 1 calc R . .
C53 C 0.2848(5) -0.0692(4) 0.3483(2) 0.0407(17) Uani 1 1 d . . .
H53 H 0.2550 -0.0138 0.3370 0.049 Uiso 1 1 calc R . .
C54 C 0.3181(6) -0.2116(4) 0.4520(2) 0.052(2) Uani 1 1 d . . .
H54A H 0.2737 -0.2647 0.4481 0.063 Uiso 1 1 calc R . .
H54B H 0.3839 -0.2328 0.4671 0.063 Uiso 1 1 calc R . .
C55 C 0.3500(6) -0.0923(5) 0.5094(2) 0.0459(18) Uani 1 1 d . . .
C56 C 0.3361(6) -0.0002(5) 0.5136(2) 0.057(2) Uani 1 1 d . . .
H56 H 0.2806 0.0293 0.4964 0.069 Uiso 1 1 calc R . .
C57 C 0.4044(7) 0.0478(5) 0.5434(3) 0.067(2) Uani 1 1 d . . .
H57 H 0.3952 0.1107 0.5474 0.080 Uiso 1 1 calc R . .
C58 C 0.4853(7) 0.0049(7) 0.5671(3) 0.085(3) Uani 1 1 d . . .
H58 H 0.5326 0.0365 0.5882 0.102 Uiso 1 1 calc R . .
C59 C 0.4954(7) -0.0868(7) 0.5591(4) 0.097(3) Uani 1 1 d . . .
H59 H 0.5525 -0.1169 0.5746 0.116 Uiso 1 1 calc R . .
C60 C 0.1830(6) -0.1420(4) 0.4802(2) 0.0460(18) Uani 1 1 d . . .
C61 C 0.1461(6) -0.1044(4) 0.5147(2) 0.054(2) Uani 1 1 d . . .
H61 H 0.1892 -0.0791 0.5395 0.065 Uiso 1 1 calc R . .
C62 C 0.0456(6) -0.1050(5) 0.5118(3) 0.062(2) Uani 1 1 d . . .
H62 H 0.0188 -0.0783 0.5343 0.074 Uiso 1 1 calc R . .
C63 C -0.0150(6) -0.1443(5) 0.4763(3) 0.066(2) Uani 1 1 d . . .
H63 H -0.0840 -0.1462 0.4738 0.079 Uiso 1 1 calc R . .
C64 C 0.0274(8) -0.1809(5) 0.4445(3) 0.072(2) Uani 1 1 d . . .
H64 H -0.0146 -0.2081 0.4199 0.086 Uiso 1 1 calc R . .

loop_
_atom_site_aniso_label
_atom_site_aniso_U_11
_atom_site_aniso_U_22
_atom_site_aniso_U_33
_atom_site_aniso_U_23
_atom_site_aniso_U_13
_atom_site_aniso_U_12
Fe1 0.0541(7) 0.0349(6) 0.0365(6) 0.0041(4) 0.0204(5) 0.0004(5)
P1 0.0547(14) 0.0656(14) 0.0464(13) 0.0073(11) 0.0168(12) -0.0005(11)
P2 0.0684(15) 0.0484(13) 0.0608(16) 0.0044(11) 0.0225(13) 0.0023(11)
F1 0.051(3) 0.093(3) 0.053(3) 0.004(2) 0.015(2) -0.005(2)
F2 0.063(3) 0.092(3) 0.056(3) 0.017(2) 0.027(2) 0.002(2)
F3 0.060(3) 0.068(3) 0.069(3) 0.016(2) 0.033(2) 0.003(2)
F4 0.075(3) 0.083(3) 0.075(3) 0.010(2) -0.003(3) -0.021(2)
F5 0.097(3) 0.087(3) 0.054(3) 0.000(2) 0.032(3) 0.027(3)
F6 0.087(3) 0.071(3) 0.076(3) 0.025(2) 0.019(3) 0.009(2)
F7 0.116(4) 0.042(3) 0.107(4) 0.003(2) 0.035(3) 0.000(2)
F8 0.092(4) 0.057(3) 0.131(4) -0.020(3) 0.064(3) -0.009(2)
F9 0.139(5) 0.079(3) 0.062(3) 0.001(2) 0.015(3) 0.021(3)
F10 0.092(3) 0.067(3) 0.087(3) -0.017(2) 0.041(3) 0.013(2)
F11 0.091(4) 0.092(4) 0.131(5) 0.005(3) 0.047(3) -0.021(3)
F12 0.123(4) 0.107(4) 0.074(4) 0.027(3) 0.007(3) 0.015(3)
O1 0.071(5) 0.031(4) 0.079(5) 0.005(3) 0.001(4) 0.013(3)
O2 0.063(6) 0.036(5) 0.065(7) 0.029(5) 0.024(5) 0.010(4)
O3 0.064(5) 0.069(4) 0.054(4) -0.002(3) 0.014(4) 0.020(3)
O4 0.083(7) 0.043(6) 0.043(6) -0.014(4) -0.002(5) -0.002(5)
N1 0.059(4) 0.033(3) 0.037(4) 0.006(3) 0.013(4) 0.002(3)
N2 0.047(4) 0.030(3) 0.035(4) -0.003(2) 0.023(3) -0.002(3)
N3 0.057(4) 0.032(3) 0.037(4) -0.002(3) 0.020(3) -0.003(3)
N4 0.058(4) 0.067(5) 0.041(4) 0.018(4) 0.014(4) 0.015(4)
C24 0.052(6) 0.067(6) 0.064(6) -0.009(5) 0.009(5) -0.001(4)
N6 0.100(6) 0.072(5) 0.069(6) 0.022(4) 0.011(5) -0.003(4)
N7 0.057(4) 0.032(3) 0.035(4) 0.002(3) 0.021(3) 0.000(3)
N8 0.048(4) 0.030(3) 0.037(4) 0.002(3) 0.018(3) -0.001(3)
N9 0.046(4) 0.031(3) 0.044(4) 0.014(3) 0.016(3) 0.005(2)
N10 0.059(4) 0.045(4) 0.037(4) -0.001(3) 0.014(4) 0.002(3)
N11 0.057(5) 0.054(4) 0.088(5) 0.005(4) 0.007(4) -0.003(4)
N12 0.068(5) 0.050(4) 0.054(5) 0.005(3) 0.012(4) -0.003(4)
C1 0.056(5) 0.051(5) 0.042(5) 0.006(4) 0.018(5) -0.001(4)
C2 0.061(6) 0.068(5) 0.046(5) 0.011(4) 0.006(4) 0.005(4)
C3 0.046(5) 0.072(5) 0.059(6) 0.006(4) 0.015(5) 0.005(4)
C4 0.048(5) 0.051(5) 0.044(5) 0.008(4) 0.017(4) 0.004(4)
C5 0.043(5) 0.037(4) 0.035(4) 0.004(3) 0.014(4) 0.000(3)
C6 0.044(5) 0.027(4) 0.030(4) 0.001(3) 0.010(4) 0.002(3)
C7 0.042(5) 0.039(4) 0.038(5) -0.003(3) 0.019(4) 0.005(3)
C8 0.043(5) 0.033(4) 0.030(4) -0.004(3) 0.004(4) 0.001(3)
C9 0.042(4) 0.032(4) 0.031(4) -0.001(3) 0.008(4) -0.001(3)
C10 0.041(5) 0.024(4) 0.033(4) -0.006(3) 0.007(4) 0.003(3)
C11 0.034(5) 0.037(4) 0.043(5) -0.006(3) 0.016(4) 0.001(3)
C12 0.052(5) 0.047(4) 0.038(4) -0.005(3) 0.018(4) -0.006(4)
C13 0.050(5) 0.048(5) 0.062(6) -0.013(4) 0.018(5) -0.008(3)
C14 0.062(6) 0.050(5) 0.056(6) -0.005(4) 0.034(5) -0.003(4)
C15 0.062(6) 0.038(4) 0.052(5) 0.001(3) 0.031(5) -0.003(4)
C16 0.052(5) 0.039(4) 0.035(4) 0.003(3) 0.017(4) 0.005(4)
C17 0.051(5) 0.054(5) 0.035(4) 0.012(4) 0.015(4) 0.005(4)
C18 0.049(5) 0.053(5) 0.047(5) 0.007(4) 0.027(4) 0.006(4)
C19 0.051(5) 0.056(5) 0.038(5) 0.005(4) 0.016(4) 0.009(4)
C20 0.063(6) 0.071(5) 0.043(5) 0.011(4) 0.015(4) 0.011(4)
C21 0.049(5) 0.064(5) 0.041(5) 0.008(4) 0.019(4) 0.006(4)
C22 0.070(6) 0.093(6) 0.045(5) 0.024(4) 0.026(5) 0.013(5)
C23 0.066(6) 0.067(6) 0.047(6) 0.010(5) 0.020(5) -0.017(5)
N5 0.099(6) 0.077(5) 0.048(5) 0.010(4) 0.012(5) -0.016(5)
C25 0.142(11) 0.071(7) 0.059(7) -0.013(6) 0.041(7) -0.023(7)
C26 0.102(8) 0.076(7) 0.096(9) -0.004(7) 0.040(7) 0.006(7)
C27 0.072(7) 0.079(7) 0.094(8) -0.010(6) 0.021(6) -0.006(5)
C28 0.064(5) 0.045(5) 0.058(6) 0.010(4) 0.013(5) -0.001(4)
C29 0.182(11) 0.087(7) 0.053(6) -0.003(6) 0.039(7) -0.047(7)
C30 0.188(12) 0.110(9) 0.058(7) -0.005(6) 0.036(8) -0.028(8)
C31 0.120(8) 0.067(7) 0.073(8) -0.002(6) 0.032(6) 0.007(6)
C32 0.091(7) 0.068(6) 0.072(7) -0.003(6) 0.012(6) -0.016(5)
C33 0.058(5) 0.043(5) 0.045(5) 0.004(4) 0.021(4) 0.003(4)
C34 0.082(6) 0.048(5) 0.042(5) -0.005(4) 0.013(4) 0.002(4)
C35 0.110(7) 0.039(5) 0.050(6) 0.005(4) 0.019(5) -0.008(4)
C36 0.098(6) 0.040(5) 0.040(5) 0.004(4) 0.025(5) -0.009(4)
C37 0.055(5) 0.031(4) 0.041(5) -0.003(4) 0.015(4) 0.000(3)
C38 0.052(5) 0.033(4) 0.038(5) 0.004(3) 0.021(4) -0.002(3)
C39 0.060(5) 0.030(4) 0.049(5) 0.007(4) 0.026(4) 0.003(3)
C40 0.048(4) 0.027(4) 0.040(5) 0.001(3) 0.020(4) 0.000(3)
C41 0.060(5) 0.039(5) 0.040(5) -0.004(3) 0.025(4) 0.001(3)
C42 0.039(4) 0.031(4) 0.041(5) 0.004(4) 0.018(4) 0.005(3)
C43 0.048(5) 0.034(4) 0.037(5) 0.001(4) 0.013(4) 0.001(3)
C44 0.064(5) 0.049(5) 0.045(5) 0.006(4) 0.023(4) -0.005(4)
C45 0.058(5) 0.043(5) 0.059(6) -0.007(4) 0.013(4) -0.004(4)
C46 0.057(5) 0.036(5) 0.062(6) 0.004(4) 0.022(4) -0.006(3)
C47 0.050(5) 0.045(5) 0.045(5) 0.012(4) 0.016(4) 0.005(4)
C48 0.052(4) 0.026(4) 0.041(4) 0.006(3) 0.019(4) -0.002(3)
C49 0.061(5) 0.035(4) 0.045(5) 0.000(4) 0.025(4) 0.004(4)
C50 0.061(5) 0.032(4) 0.038(5) 0.010(3) 0.018(4) 0.007(3)
C51 0.055(5) 0.035(4) 0.034(4) -0.001(3) 0.016(4) 0.000(3)
C52 0.063(5) 0.033(4) 0.034(4) 0.000(3) 0.026(4) 0.003(3)
C53 0.053(5) 0.030(4) 0.040(5) 0.006(3) 0.014(4) 0.007(3)
C54 0.087(6) 0.043(4) 0.035(4) 0.005(3) 0.030(4) 0.020(4)
C55 0.048(5) 0.045(5) 0.047(5) 0.005(4) 0.015(4) 0.001(4)
C56 0.079(6) 0.044(5) 0.051(5) -0.007(4) 0.018(5) -0.001(5)
C57 0.078(7) 0.049(5) 0.082(7) -0.006(5) 0.034(6) -0.006(5)
C58 0.063(7) 0.073(7) 0.112(8) -0.016(6) 0.002(6) -0.019(6)
C59 0.075(7) 0.071(7) 0.130(10) -0.003(6) -0.009(7) -0.006(6)
C60 0.068(6) 0.036(4) 0.032(5) -0.001(4) 0.005(5) -0.003(4)
C61 0.072(6) 0.046(5) 0.046(5) -0.006(4) 0.019(4) -0.004(4)
C62 0.068(6) 0.053(5) 0.073(7) 0.005(5) 0.035(5) 0.009(4)
C63 0.067(6) 0.057(5) 0.072(6) -0.003(5) 0.012(6) -0.005(4)
C64 0.108(8) 0.052(5) 0.050(6) -0.005(4) 0.004(6) -0.011(5)

loop_
_atom_type_symbol
_atom_type_description
_atom_type_scat_dispersion_real
_atom_type_scat_dispersion_imag
_atom_type_scat_source
C C 0.0033 0.0016 'International Tables Vol C Tables 4.2.6.8 and 6.1.1.4'
H H 0.0000 0.0000 'International Tables Vol C Tables 4.2.6.8 and 6.1.1.4'
N N 0.0061 0.0033 'International Tables Vol C Tables 4.2.6.8 and 6.1.1.4'
O O 0.0106 0.0060 'International Tables Vol C Tables 4.2.6.8 and 6.1.1.4'
P P 0.1023 0.0942 'International Tables Vol C Tables 4.2.6.8 and 6.1.1.4'
Fe Fe 0.3463 0.8444 'International Tables Vol C Tables 4.2.6.8 and 6.1.1.4'
F F 0.0171 0.0103 'International Tables Vol C Tables 4.2.6.8 and 6.1.1.4'

loop_
_geom_angle_atom_site_label_1
_geom_angle_atom_site_label_2
_geom_angle_atom_site_label_3
_geom_angle
N2 Fe1 N8 178.6(2)
N2 Fe1 N7 100.3(2)
N8 Fe1 N7 81.0(2)
N2 Fe1 N3 81.2(2)
N8 Fe1 N3 99.4(2)
N7 Fe1 N3 88.7(2)
N2 Fe1 N1 80.6(2)
N8 Fe1 N1 98.7(2)
N7 Fe1 N1 94.0(2)
N3 Fe1 N1 161.9(2)
N2 Fe1 N9 98.2(2)
N8 Fe1 N9 80.6(2)
N7 Fe1 N9 161.6(2)
N3 Fe1 N9 94.0(2)
N1 Fe1 N9 89.1(2)
F4 P1 F5 91.6(3)
F4 P1 F6 91.0(2)
F5 P1 F6 90.3(2)
F4 P1 F1 178.8(3)
F5 P1 F1 89.4(2)
F6 P1 F1 89.7(2)
F4 P1 F3 90.3(2)
F5 P1 F3 90.3(2)
F6 P1 F3 178.6(3)
F1 P1 F3 89.1(2)
F4 P1 F2 89.5(2)
F5 P1 F2 178.9(3)
F6 P1 F2 89.8(2)
F1 P1 F2 89.5(2)
F3 P1 F2 89.4(2)
F9 P2 F11 91.0(3)
F9 P2 F12 179.0(3)
F11 P2 F12 89.6(3)
F9 P2 F10 89.6(3)
F11 P2 F10 91.1(3)
F12 P2 F10 91.2(3)
F9 P2 F8 89.4(3)
F11 P2 F8 179.3(3)
F12 P2 F8 90.0(3)
F10 P2 F8 89.5(2)
F9 P2 F7 89.4(3)
F11 P2 F7 90.4(3)
F12 P2 F7 89.8(3)
F10 P2 F7 178.2(3)
F8 P2 F7 89.0(2)
C1 N1 C5 118.5(6)
C1 N1 Fe1 127.5(4)
C5 N1 Fe1 114.0(5)
C6 N2 C10 120.6(5)
C6 N2 Fe1 119.8(5)
C10 N2 Fe1 119.4(4)
C11 N3 C15 117.2(6)
C11 N3 Fe1 114.6(4)
C15 N3 Fe1 128.2(5)
C23 N4 C28 121.7(6)
C23 N4 C22 118.8(7)
C28 N4 C22 117.5(6)
C27 C24 C23 118.6(8)
C27 C24 H24 120.7
C23 C24 H24 120.7
C28 N6 C32 117.4(7)
C33 N7 C37 117.2(5)
C33 N7 Fe1 127.3(4)
C37 N7 Fe1 115.4(4)
C42 N8 C38 120.9(5)
C42 N8 Fe1 119.7(4)
C38 N8 Fe1 119.3(4)
C47 N9 C43 118.8(6)
C47 N9 Fe1 127.0(5)
C43 N9 Fe1 114.1(4)
C60 N10 C55 121.1(6)
C60 N10 C54 119.0(6)
C55 N10 C54 119.7(6)
C55 N11 C59 117.7(7)
C60 N12 C64 117.0(7)
N1 C1 C2 123.7(6)
N1 C1 H1 118.2
C2 C1 H1 118.2
C1 C2 C3 118.0(7)
C1 C2 H2 121.0
C3 C2 H2 121.0
C4 C3 C2 118.6(7)
C4 C3 H3 120.7
C2 C3 H3 120.7
C5 C4 C3 120.7(6)
C5 C4 H4 119.6
C3 C4 H4 119.6
N1 C5 C4 120.5(6)
N1 C5 C6 113.1(6)
C4 C5 C6 126.4(6)
N2 C6 C7 120.9(6)
N2 C6 C5 111.8(5)
C7 C6 C5 127.3(6)
C8 C7 C6 119.4(6)
C8 C7 H7 120.3
C6 C7 H7 120.3
C7 C8 C9 118.0(6)
C7 C8 C16 122.9(6)
C9 C8 C16 119.0(6)
C10 C9 C8 120.2(6)
C10 C9 H9 119.9
C8 C9 H9 119.9
N2 C10 C9 120.8(5)
N2 C10 C11 111.2(6)
C9 C10 C11 127.9(7)
N3 C11 C12 122.6(5)
N3 C11 C10 113.4(6)
C12 C11 C10 124.0(6)
C11 C12 C13 119.5(6)
C11 C12 H12 120.2
C13 C12 H12 120.2
C14 C13 C12 118.7(7)
C14 C13 H13 120.6
C12 C13 H13 120.6
C13 C14 C15 119.5(6)
C13 C14 H14 120.2
C15 C14 H14 120.2
N3 C15 C14 122.4(7)
N3 C15 H15 118.8
C14 C15 H15 118.8
C21 C16 C17 117.3(6)
C21 C16 C8 122.0(6)
C17 C16 C8 120.6(6)
C18 C17 C16 120.1(6)
C18 C17 H17 119.9
C16 C17 H17 119.9
C19 C18 C17 122.2(6)
C19 C18 H18 118.9
C17 C18 H18 118.9
C18 C19 C20 118.0(6)
C18 C19 C22 119.5(6)
C20 C19 C22 122.6(7)
C19 C20 C21 120.5(7)
C19 C20 H20 119.7
C21 C20 H20 119.7
C16 C21 C20 121.8(6)
C16 C21 H21 119.1
C20 C21 H21 119.1
N4 C22 C19 116.7(6)
N4 C22 H22A 108.1
C19 C22 H22A 108.1
N4 C22 H22B 108.1
C19 C22 H22B 108.1
H22A C22 H22B 107.3
N5 C23 C24 122.3(8)
N5 C23 N4 117.4(8)
C24 C23 N4 120.3(8)
C25 N5 C23 117.6(8)
N5 C25 C26 124.0(9)
N5 C25 H25 118.0
C26 C25 H25 118.0
C25 C26 C27 117.4(9)
C25 C26 H26 121.3
C27 C26 H26 121.3
C24 C27 C26 120.2(9)
C24 C27 H27 119.9
C26 C27 H27 119.9
N6 C28 C29 120.4(8)
N6 C28 N4 117.8(7)
C29 C28 N4 121.7(7)
C28 C29 C30 119.5(9)
C28 C29 H29 120.3
C30 C29 H29 120.3
C31 C30 C29 119.9(9)
C31 C30 H30 120.0
C29 C30 H30 120.0
C32 C31 C30 118.8(9)
C32 C31 H31 120.6
C30 C31 H31 120.6
C31 C32 N6 124.0(8)
C31 C32 H32 118.0
N6 C32 H32 118.0
N7 C33 C34 122.6(6)
N7 C33 H33 118.7
C34 C33 H33 118.7
C35 C34 C33 118.7(7)
C35 C34 H34 120.7
C33 C34 H34 120.7
C36 C35 C34 119.7(7)
C36 C35 H35 120.2
C34 C35 H35 120.2
C35 C36 C37 119.5(6)
C35 C36 H36 120.2
C37 C36 H36 120.2
N7 C37 C36 122.3(6)
N7 C37 C38 112.7(5)
C36 C37 C38 125.0(6)
N8 C38 C39 120.0(6)
N8 C38 C37 111.6(5)
C39 C38 C37 128.4(6)
C38 C39 C40 120.8(6)
C38 C39 H39 119.6
C40 C39 H39 119.6
C39 C40 C41 117.5(6)
C39 C40 C48 122.0(5)
C41 C40 C48 120.5(6)
C42 C41 C40 120.7(6)
C42 C41 H41 119.7
C40 C41 H41 119.7
N8 C42 C41 120.1(5)
N8 C42 C43 111.4(5)
C41 C42 C43 128.4(6)
N9 C43 C44 121.5(6)
N9 C43 C42 114.1(6)
C44 C43 C42 124.4(6)
C43 C44 C45 119.3(6)
C43 C44 H44 120.3
C45 C44 H44 120.3
C46 C45 C44 119.0(6)
C46 C45 H45 120.5
C44 C45 H45 120.5
C45 C46 C47 119.8(6)
C45 C46 H46 120.1
C47 C46 H46 120.1
N9 C47 C46 121.6(6)
N9 C47 H47 119.2
C46 C47 H47 119.2
C53 C48 C49 117.7(6)
C53 C48 C40 120.7(6)
C49 C48 C40 121.6(5)
C50 C49 C48 121.2(6)
C50 C49 H49 119.4
C48 C49 H49 119.4
C49 C50 C51 120.6(6)
C49 C50 H50 119.7
C51 C50 H50 119.7
C52 C51 C50 118.4(5)
C52 C51 C54 123.7(5)
C50 C51 C54 117.8(5)
C53 C52 C51 120.9(5)
C53 C52 H52 119.5
C51 C52 H52 119.5
C52 C53 C48 121.1(6)
C52 C53 H53 119.4
C48 C53 H53 119.4
N10 C54 C51 114.6(5)
N10 C54 H54A 108.6
C51 C54 H54A 108.6
N10 C54 H54B 108.6
C51 C54 H54B 108.6
H54A C54 H54B 107.6
N11 C55 C56 122.5(7)
N11 C55 N10 115.8(7)
C56 C55 N10 121.6(7)
C57 C56 C55 118.6(8)
C57 C56 H56 120.7
C55 C56 H56 120.7
C58 C57 C56 120.1(8)
C58 C57 H57 120.0
C56 C57 H57 120.0
C57 C58 C59 117.2(8)
C57 C58 H58 121.4
C59 C58 H58 121.4
N11 C59 C58 123.8(9)
N11 C59 H59 118.1
C58 C59 H59 118.1
N12 C60 N10 114.9(6)
N12 C60 C61 122.3(7)
N10 C60 C61 122.8(7)
C62 C61 C60 118.7(7)
C62 C61 H61 120.7
C60 C61 H61 120.7
C63 C62 C61 119.7(7)
C63 C62 H62 120.2
C61 C62 H62 120.2
C64 C63 C62 117.8(8)
C64 C63 H63 121.1
C62 C63 H63 121.1
N12 C64 C63 124.6(8)
N12 C64 H64 117.7
C63 C64 H64 117.7

loop_
_geom_bond_atom_site_label_1
_geom_bond_atom_site_label_2
_geom_bond_distance
Fe1 N2 1.874(5)
Fe1 N8 1.883(5)
Fe1 N7 1.975(5)
Fe1 N3 1.976(6)
Fe1 N1 1.984(6)
Fe1 N9 2.000(5)
P1 F4 1.586(5)
P1 F5 1.591(4)
P1 F6 1.600(4)
P1 F1 1.602(4)
P1 F3 1.601(4)
P1 F2 1.611(4)
P2 F9 1.571(5)
P2 F11 1.579(5)
P2 F12 1.582(5)
P2 F10 1.587(4)
P2 F8 1.589(4)
P2 F7 1.618(4)
N1 C1 1.336(8)
N1 C5 1.377(8)
N2 C6 1.346(7)
N2 C10 1.360(8)
N3 C11 1.356(8)
N3 C15 1.356(8)
N4 C23 1.413(9)
N4 C28 1.420(9)
N4 C22 1.451(9)
C24 C27 1.375(10)
C24 C23 1.393(10)
C24 H24 0.9500
N6 C28 1.340(9)
N6 C32 1.393(10)
N7 C33 1.355(8)
N7 C37 1.365(8)
N8 C42 1.361(8)
N8 C38 1.363(7)
N9 C47 1.351(7)
N9 C43 1.361(8)
N10 C60 1.392(9)
N10 C55 1.399(9)
N10 C54 1.474(8)
N11 C55 1.327(9)
N11 C59 1.336(11)
N12 C60 1.333(9)
N12 C64 1.357(10)
C1 C2 1.379(9)
C1 H1 0.9500
C2 C3 1.406(9)
C2 H2 0.9500
C3 C4 1.379(10)
C3 H3 0.9500
C4 C5 1.377(8)
C4 H4 0.9500
C5 C6 1.455(9)
C6 C7 1.409(8)
C7 C8 1.395(9)
C7 H7 0.9500
C8 C9 1.413(8)
C8 C16 1.499(9)
C9 C10 1.378(8)
C9 H9 0.9500
C10 C11 1.477(8)
C11 C12 1.363(9)
C12 C13 1.387(9)
C12 H12 0.9500
C13 C14 1.367(10)
C13 H13 0.9500
C14 C15 1.377(10)
C14 H14 0.9500
C15 H15 0.9500
C16 C21 1.374(9)
C16 C17 1.410(8)
C17 C18 1.390(9)
C17 H17 0.9500
C18 C19 1.371(9)
C18 H18 0.9500
C19 C20 1.383(9)
C19 C22 1.514(9)
C20 C21 1.402(9)
C20 H20 0.9500
C21 H21 0.9500
C22 H22A 0.9900
C22 H22B 0.9900
C23 N5 1.349(10)
N5 C25 1.343(11)
C25 C26 1.383(13)
C25 H25 0.9500
C26 C27 1.387(12)
C26 H26 0.9500
C27 H27 0.9500
C28 C29 1.361(10)
C29 C30 1.394(12)
C29 H29 0.9500
C30 C31 1.349(12)
C30 H30 0.9500
C31 C32 1.295(11)
C31 H31 0.9500
C32 H32 0.9500
C33 C34 1.394(9)
C33 H33 0.9500
C34 C35 1.379(9)
C34 H34 0.9500
C35 C36 1.365(9)
C35 H35 0.9500
C36 C37 1.385(9)
C36 H36 0.9500
C37 C38 1.477(9)
C38 C39 1.379(8)
C39 C40 1.397(8)
C39 H39 0.9500
C40 C41 1.404(8)
C40 C48 1.470(8)
C41 C42 1.377(8)
C41 H41 0.9500
C42 C43 1.460(8)
C43 C44 1.390(9)
C44 C45 1.396(9)
C44 H44 0.9500
C45 C46 1.367(9)
C45 H45 0.9500
C46 C47 1.398(9)
C46 H46 0.9500
C47 H47 0.9500
C48 C53 1.399(8)
C48 C49 1.404(8)
C49 C50 1.371(8)
C49 H49 0.9500
C50 C51 1.402(8)
C50 H50 0.9500
C51 C52 1.393(8)
C51 C54 1.506(8)
C52 C53 1.374(8)
C52 H52 0.9500
C53 H53 0.9500
C54 H54A 0.9900
C54 H54B 0.9900
C55 C56 1.385(9)
C56 C57 1.377(11)
C56 H56 0.9500
C57 C58 1.368(11)
C57 H57 0.9500
C58 C59 1.390(12)
C58 H58 0.9500
C59 H59 0.9500
C60 C61 1.403(9)
C61 C62 1.388(10)
C61 H61 0.9500
C62 C63 1.373(11)
C62 H62 0.9500
C63 C64 1.372(10)
C63 H63 0.9500
C64 H64 0.9500

loop_
_geom_torsion_atom_site_label_1
_geom_torsion_atom_site_label_2
_geom_torsion_atom_site_label_3
_geom_torsion_atom_site_label_4
_geom_torsion
N2 Fe1 N1 C1 -175.0(5)
N8 Fe1 N1 C1 6.3(6)
N7 Fe1 N1 C1 -75.2(5)
N3 Fe1 N1 C1 -173.3(6)
N9 Fe1 N1 C1 86.6(5)
N2 Fe1 N1 C5 5.6(4)
N8 Fe1 N1 C5 -173.2(4)
N7 Fe1 N1 C5 105.4(4)
N3 Fe1 N1 C5 7.3(9)
N9 Fe1 N1 C5 -92.8(4)
N8 Fe1 N2 C6 54(10)
N7 Fe1 N2 C6 -100.3(4)
N3 Fe1 N2 C6 172.7(4)
N1 Fe1 N2 C6 -7.9(4)
N9 Fe1 N2 C6 79.8(4)
N8 Fe1 N2 C10 -120(10)
N7 Fe1 N2 C10 85.5(4)
N3 Fe1 N2 C10 -1.6(4)
N1 Fe1 N2 C10 177.9(4)
N9 Fe1 N2 C10 -94.5(4)
N2 Fe1 N3 C11 4.3(4)
N8 Fe1 N3 C11 -177.0(4)
N7 Fe1 N3 C11 -96.3(4)
N1 Fe1 N3 C11 2.6(9)
N9 Fe1 N3 C11 101.9(4)
N2 Fe1 N3 C15 -178.5(5)
N8 Fe1 N3 C15 0.3(5)
N7 Fe1 N3 C15 80.9(5)
N1 Fe1 N3 C15 179.8(6)
N9 Fe1 N3 C15 -80.9(5)
N2 Fe1 N7 C33 -4.7(6)
N8 Fe1 N7 C33 175.9(5)
N3 Fe1 N7 C33 76.2(5)
N1 Fe1 N7 C33 -85.9(5)
N9 Fe1 N7 C33 175.1(6)
N2 Fe1 N7 C37 179.7(4)
N8 Fe1 N7 C37 0.2(4)
N3 Fe1 N7 C37 -99.5(4)
N1 Fe1 N7 C37 98.5(5)
N9 Fe1 N7 C37 -0.5(9)
N2 Fe1 N8 C42 26(10)
N7 Fe1 N8 C42 -179.3(5)
N3 Fe1 N8 C42 -92.1(5)
N1 Fe1 N8 C42 88.0(5)
N9 Fe1 N8 C42 0.5(4)
N2 Fe1 N8 C38 -153(10)
N7 Fe1 N8 C38 1.5(4)
N3 Fe1 N8 C38 88.7(5)
N1 Fe1 N8 C38 -91.2(5)
N9 Fe1 N8 C38 -178.7(5)
N2 Fe1 N9 C47 -1.9(5)
N8 Fe1 N9 C47 177.6(5)
N7 Fe1 N9 C47 178.3(6)
N3 Fe1 N9 C47 -83.6(5)
N1 Fe1 N9 C47 78.5(5)
N2 Fe1 N9 C43 -178.1(4)
N8 Fe1 N9 C43 1.3(4)
N7 Fe1 N9 C43 2.1(9)
N3 Fe1 N9 C43 100.1(4)
N1 Fe1 N9 C43 -97.8(4)
C5 N1 C1 C2 1.0(9)
Fe1 N1 C1 C2 -178.4(5)
N1 C1 C2 C3 0.6(10)
C1 C2 C3 C4 -1.2(10)
C2 C3 C4 C5 0.1(10)
C1 N1 C5 C4 -2.1(9)
Fe1 N1 C5 C4 177.4(5)
C1 N1 C5 C6 177.6(5)
Fe1 N1 C5 C6 -2.9(6)
C3 C4 C5 N1 1.6(10)
C3 C4 C5 C6 -178.1(6)
C10 N2 C6 C7 2.3(8)
Fe1 N2 C6 C7 -171.9(4)
C10 N2 C6 C5 -177.5(5)
Fe1 N2 C6 C5 8.3(6)
N1 C5 C6 N2 -3.0(7)
C4 C5 C6 N2 176.7(6)
N1 C5 C6 C7 177.1(5)
C4 C5 C6 C7 -3.1(10)
N2 C6 C7 C8 -0.6(8)
C5 C6 C7 C8 179.2(5)
C6 C7 C8 C9 -3.2(8)
C6 C7 C8 C16 173.8(5)
C7 C8 C9 C10 5.4(8)
C16 C8 C9 C10 -171.7(5)
C6 N2 C10 C9 -0.1(8)
Fe1 N2 C10 C9 174.2(4)
C6 N2 C10 C11 -175.3(5)
Fe1 N2 C10 C11 -1.1(6)
C8 C9 C10 N2 -3.9(8)
C8 C9 C10 C11 170.5(5)
C15 N3 C11 C12 -2.5(8)
Fe1 N3 C11 C12 175.1(5)
C15 N3 C11 C10 176.5(5)
Fe1 N3 C11 C10 -5.9(6)
N2 C10 C11 N3 4.6(7)
C9 C10 C11 N3 -170.2(5)
N2 C10 C11 C12 -176.4(5)
C9 C10 C11 C12 8.7(9)
N3 C11 C12 C13 1.3(9)
C10 C11 C12 C13 -177.6(5)
C11 C12 C13 C14 0.9(9)
C12 C13 C14 C15 -1.7(9)
C11 N3 C15 C14 1.6(8)
Fe1 N3 C15 C14 -175.6(5)
C13 C14 C15 N3 0.5(10)
C7 C8 C16 C21 -171.3(6)
C9 C8 C16 C21 5.7(9)
C7 C8 C16 C17 5.8(9)
C9 C8 C16 C17 -177.1(5)
C21 C16 C17 C18 -2.1(9)
C8 C16 C17 C18 -179.4(6)
C16 C17 C18 C19 1.1(10)
C17 C18 C19 C20 0.2(10)
C17 C18 C19 C22 -178.6(6)
C18 C19 C20 C21 -0.5(10)
C22 C19 C20 C21 178.3(7)
C17 C16 C21 C20 1.9(10)
C8 C16 C21 C20 179.1(6)
C19 C20 C21 C16 -0.6(11)
C23 N4 C22 C19 82.4(8)
C28 N4 C22 C19 -113.2(7)
C18 C19 C22 N4 -178.7(7)
C20 C19 C22 N4 2.6(11)
C27 C24 C23 N5 1.9(11)
C27 C24 C23 N4 179.4(6)
C28 N4 C23 N5 -168.7(6)
C22 N4 C23 N5 -5.0(9)
C28 N4 C23 C24 13.7(9)
C22 N4 C23 C24 177.4(6)
C24 C23 N5 C25 -0.6(10)
N4 C23 N5 C25 -178.2(6)
C23 N5 C25 C26 -0.3(12)
N5 C25 C26 C27 -0.1(13)
C23 C24 C27 C26 -2.3(12)
C25 C26 C27 C24 1.5(13)
C32 N6 C28 C29 0.6(12)
C32 N6 C28 N4 -175.3(7)
C23 N4 C28 N6 -120.1(7)
C22 N4 C28 N6 76.0(8)
C23 N4 C28 C29 64.1(10)
C22 N4 C28 C29 -99.9(9)
N6 C28 C29 C30 1.6(15)
N4 C28 C29 C30 177.3(9)
C28 C29 C30 C31 -2.5(17)
C29 C30 C31 C32 1.1(16)
C30 C31 C32 N6 1.2(15)
C28 N6 C32 C31 -2.1(13)
C37 N7 C33 C34 -1.1(9)
Fe1 N7 C33 C34 -176.7(5)
N7 C33 C34 C35 0.2(10)
C33 C34 C35 C36 1.0(11)
C34 C35 C36 C37 -1.0(12)
C33 N7 C37 C36 1.1(9)
Fe1 N7 C37 C36 177.2(5)
C33 N7 C37 C38 -177.9(5)
Fe1 N7 C37 C38 -1.7(7)
C35 C36 C37 N7 0.0(11)
C35 C36 C37 C38 178.8(7)
C42 N8 C38 C39 -1.1(9)
Fe1 N8 C38 C39 178.1(5)
C42 N8 C38 C37 178.0(5)
Fe1 N8 C38 C37 -2.8(7)
N7 C37 C38 N8 2.8(7)
C36 C37 C38 N8 -176.1(6)
N7 C37 C38 C39 -178.2(6)
C36 C37 C38 C39 2.9(11)
N8 C38 C39 C40 1.5(9)
C37 C38 C39 C40 -177.4(6)
C38 C39 C40 C41 -0.6(9)
C38 C39 C40 C48 178.8(6)
C39 C40 C41 C42 -0.7(9)
C48 C40 C41 C42 179.8(6)
C38 N8 C42 C41 -0.3(9)
Fe1 N8 C42 C41 -179.5(4)
C38 N8 C42 C43 177.3(5)
Fe1 N8 C42 C43 -1.9(7)
C40 C41 C42 N8 1.2(9)
C40 C41 C42 C43 -175.9(6)
C47 N9 C43 C44 0.1(9)
Fe1 N9 C43 C44 176.8(5)
C47 N9 C43 C42 -179.2(5)
Fe1 N9 C43 C42 -2.6(7)
N8 C42 C43 N9 2.9(7)
C41 C42 C43 N9 -179.8(6)
N8 C42 C43 C44 -176.5(6)
C41 C42 C43 C44 0.8(11)
N9 C43 C44 C45 -1.3(10)
C42 C43 C44 C45 178.1(6)
C43 C44 C45 C46 0.9(10)
C44 C45 C46 C47 0.5(10)
C43 N9 C47 C46 1.3(9)
Fe1 N9 C47 C46 -174.8(5)
C45 C46 C47 N9 -1.6(10)
C39 C40 C48 C53 -140.4(6)
C41 C40 C48 C53 39.0(9)
C39 C40 C48 C49 38.9(9)
C41 C40 C48 C49 -141.7(6)
C53 C48 C49 C50 0.7(10)
C40 C48 C49 C50 -178.6(6)
C48 C49 C50 C51 0.7(10)
C49 C50 C51 C52 -1.4(10)
C49 C50 C51 C54 176.2(6)
C50 C51 C52 C53 0.7(10)
C54 C51 C52 C53 -176.7(6)
C51 C52 C53 C48 0.7(10)
C49 C48 C53 C52 -1.4(10)
C40 C48 C53 C52 177.9(6)
C60 N10 C54 C51 92.7(7)
C55 N10 C54 C51 -92.3(8)
C52 C51 C54 N10 -14.3(10)
C50 C51 C54 N10 168.3(6)
C59 N11 C55 C56 3.0(10)
C59 N11 C55 N10 -179.7(7)
C60 N10 C55 N11 132.4(6)
C54 N10 C55 N11 -42.5(8)
C60 N10 C55 C56 -50.2(9)
C54 N10 C55 C56 134.9(6)
N11 C55 C56 C57 -4.0(10)
N10 C55 C56 C57 178.8(6)
C55 C56 C57 C58 1.8(11)
C56 C57 C58 C59 1.2(12)
C55 N11 C59 C58 0.3(13)
C57 C58 C59 N11 -2.3(14)
C64 N12 C60 N10 178.6(6)
C64 N12 C60 C61 1.3(10)
C55 N10 C60 N12 166.7(6)
C54 N10 C60 N12 -18.3(8)
C55 N10 C60 C61 -16.0(9)
C54 N10 C60 C61 159.0(6)
N12 C60 C61 C62 -2.2(10)
N10 C60 C61 C62 -179.3(6)
C60 C61 C62 C63 1.9(10)
C61 C62 C63 C64 -0.8(11)
C60 N12 C64 C63 -0.1(11)
C62 C63 C64 N12 -0.1(12)
